data_7154642
loop_
_publ_author_name
'Jastrz\;ebska, Katarzyna'
'Maciaszek, Anna'
'Dolot, Rafa\/l'
'Bujacz, Grzegorz'
'Guga, Piotr'

_publ_section_title
;
 Thermal stability and conformation of antiparallel duplexes formed by
 P-stereodefined phosphorothioate DNA/LNA chimeric oligomers with DNA and
 RNA matrices.
;
_journal_issue 39
_journal_name_full 'Organic &amp; biomolecular chemistry'
_journal_page_first 10032
_journal_page_last 10040
_journal_paper_doi 10.1039/c5ob01474c
_journal_volume 13
_journal_year 2015
_chemical_absolute_configuration ad
_chemical_compound_source synthetic
_chemical_formula_moiety 'C18 H25 N2 O7 P S2'
_chemical_formula_sum 'C18 H25 N2 O7 P S2'
_chemical_formula_weight 476.49
_chemical_melting_point 403
_chemical_name_common thymidine-LNA-3'-O-(2-thio-4,4-pentamethylene-1,3,2-oxathiaphospholane)
_chemical_name_systematic
thymin-1-yl-2'-O,4'-C-methylene-\b-D-ribofuranosyl-3'-O-(2-thio-4,4-pentamethylene-1,3,2-oxathiaphospholane)
_chemical_properties_physical Moisture-sensitive
_space_group_crystal_system orthorhombic
_space_group_IT_number 19
_space_group_name_Hall 'P 2ac 2ab'
_space_group_name_H-M_alt 'P 21 21 21'
_symmetry_cell_setting orthorhombic
_symmetry_Int_Tables_number 19
_symmetry_space_group_name_Hall 'P 2ac 2ab'
_symmetry_space_group_name_H-M 'P 21 21 21'
_atom_sites_solution_hydrogens geom
_atom_sites_solution_primary direct
_atom_sites_solution_secondary difmap
_audit_creation_date 2015-03-31
_audit_creation_method
;
Olex2 1.2
(compiled 2015.01.26 svn.r3150 for OlexSys, GUI svn.r4998)
;
_audit_update_record
;
2015-04-27 deposited with the CCDC.
2015-08-13 downloaded from the CCDC.
;
_cell_angle_alpha 90.00
_cell_angle_beta 90.00
_cell_angle_gamma 90.00
_cell_formula_units_Z 4
_cell_length_a 6.37110(10)
_cell_length_b 12.1422(3)
_cell_length_c 27.2294(7)
_cell_measurement_temperature 100(2)
_cell_volume 2106.44(8)
_computing_molecular_graphics 'Olex2 (Dolomanov et al., 2009)'
_computing_publication_material 'Olex2 (Dolomanov et al., 2009)'
_computing_structure_refinement 'XL (Sheldrick, 2008)'
_computing_structure_solution 'SHELXS-97 (Sheldrick, 1990)'
_diffrn_ambient_pressure 101.30
_diffrn_ambient_temperature 100.15
_diffrn_measured_fraction_theta_full 0.979
_diffrn_measured_fraction_theta_max 0.980
_diffrn_radiation_monochromator graphite
_diffrn_radiation_probe x-ray
_diffrn_radiation_type CuK\a
_diffrn_radiation_wavelength 1.54184
_diffrn_reflns_av_R_equivalents 0.0344
_diffrn_reflns_av_unetI/netI 0.0491
_diffrn_reflns_limit_h_max 5
_diffrn_reflns_limit_h_min -7
_diffrn_reflns_limit_k_max 13
_diffrn_reflns_limit_k_min -14
_diffrn_reflns_limit_l_max 28
_diffrn_reflns_limit_l_min -34
_diffrn_reflns_number 7619
_diffrn_reflns_theta_full 74.97
_diffrn_reflns_theta_max 74.97
_diffrn_reflns_theta_min 3.99
_diffrn_source 'fine-focus sealed tube'
_diffrn_source_type 'SuperNova Agilent Technologies'
_exptl_absorpt_coefficient_mu 3.405
_exptl_crystal_colour colourless
_exptl_crystal_density_diffrn 1.502
_exptl_crystal_density_method 'not measured'
_exptl_crystal_description prism
_exptl_crystal_F_000 1000
_exptl_crystal_recrystallization_method 'Re-crystallisation from solvent: acetonitrile'
_exptl_crystal_size_max 0.10
_exptl_crystal_size_mid 0.05
_exptl_crystal_size_min 0.02
_refine_diff_density_max 0.268
_refine_diff_density_min -0.323
_refine_diff_density_rms 0.062
_refine_ls_abs_structure_details 'Flack H D (1983), Acta Cryst. A39, 876-881'
_refine_ls_abs_structure_Flack 0.010(15)
_refine_ls_extinction_method none
_refine_ls_goodness_of_fit_ref 1.032
_refine_ls_hydrogen_treatment constr
_refine_ls_matrix_type full
_refine_ls_number_parameters 273
_refine_ls_number_reflns 4177
_refine_ls_number_restraints 0
_refine_ls_restrained_S_all 1.032
_refine_ls_R_factor_all 0.0360
_refine_ls_R_factor_gt 0.0310
_refine_ls_shift/su_max 0.001
_refine_ls_shift/su_mean 0.000
_refine_ls_structure_factor_coef Fsqd
_refine_ls_weighting_details 'calc w=1/[\s^2^(Fo^2^)+(0.0387P)^2^+0.0000P] where P=(Fo^2^+2Fc^2^)/3'
_refine_ls_weighting_scheme calc
_refine_ls_wR_factor_gt 0.0726
_refine_ls_wR_factor_ref 0.0750
_reflns_number_gt 3851
_reflns_number_total 4177
_reflns_threshold_expression >2sigma(I)
_cod_data_source_file c5ob01474c2.cif
_cod_data_source_block gugaA
_cod_depositor_comments 'Adding full bibliography for 7154642.cif.'
_cod_database_code 7154642
_olex2_refinement_description
;
1. Fixed Uiso
 At 1.2 times of:
  All C(H) groups, All C(H,H) groups, All N(H) groups
 At 1.5 times of:
  All C(H,H,H) groups, All O(H) groups
2.a Ternary CH refined with riding coordinates:
 C1'(H1'), C2'(H2'), C3'(H3')
2.b Secondary CH2 refined with riding coordinates:
 C4"(H4"A,H4"B), C5'(H5'A,H5'B), C8(H8A,H8B), C10(H10A,H10B), C11(H11A,H11B),
 C12(H12A,H12B), C13(H13A,H13B), C14(H14A,H14B)
2.c Aromatic/amide H refined with riding coordinates:
 N3(H3), C6(H6)
2.d Idealised Me refined as rotating group:
 C7(H7A,H7B,H7C)
2.e Idealised tetrahedral OH refined as rotating group:
 O5'(H5')
;

loop_
_space_group_symop_id
_space_group_symop_operation_xyz
1 'x, y, z'
2 '-x+1/2, -y, z+1/2'
3 'x+1/2, -y+1/2, -z'
4 '-x, y+1/2, -z+1/2'

loop_
_atom_site_label
_atom_site_type_symbol
_atom_site_fract_x
_atom_site_fract_y
_atom_site_fract_z
_atom_site_U_iso_or_equiv
_atom_site_adp_type
_atom_site_occupancy
_atom_site_calc_flag
_atom_site_refinement_flags_posn
N1 N -1.0041(3) -0.29309(15) -0.10562(6) 0.0123(4) Uani 1 d .
C2 C -1.1034(3) -0.27835(19) -0.06100(8) 0.0142(4) Uani 1 d .
O2 O -1.0328(3) -0.31600(14) -0.02277(6) 0.0186(3) Uani 1 d .
N3 N -1.2878(3) -0.21990(16) -0.06284(7) 0.0145(4) Uani 1 d .
H3 H -1.3577 -0.2134 -0.0351 0.017 Uiso 1 calc R
C4 C -1.3758(3) -0.16990(18) -0.10404(8) 0.0136(4) Uani 1 d .
O4 O -1.5350(3) -0.11483(14) -0.10021(6) 0.0196(3) Uani 1 d .
C5 C -1.2625(4) -0.18900(19) -0.14986(8) 0.0146(4) Uani 1 d .
C6 C -1.0843(3) -0.24774(18) -0.14862(8) 0.0131(4) Uani 1 d .
H6 H -1.0095 -0.2588 -0.1784 0.016 Uiso 1 calc R
C7 C -1.3517(4) -0.1378(2) -0.19507(9) 0.0193(5) Uani 1 d .
H7A H -1.3375 -0.0576 -0.1931 0.029 Uiso 1 calc GR
H7B H -1.5005 -0.1573 -0.1979 0.029 Uiso 1 calc GR
H7C H -1.2758 -0.1650 -0.2239 0.029 Uiso 1 calc GR
O1' O -0.6840(3) -0.32881(12) -0.14716(6) 0.0133(3) Uani 1 d .
C1' C -0.7992(3) -0.34910(19) -0.10298(8) 0.0137(4) Uani 1 d .
H1' H -0.7183 -0.3208 -0.0742 0.016 Uiso 1 calc R
C2' C -0.8095(4) -0.47608(19) -0.10091(8) 0.0143(4) Uani 1 d .
H2' H -0.9259 -0.5071 -0.0805 0.017 Uiso 1 calc R
O2' O -0.6031(3) -0.51079(15) -0.08732(6) 0.0175(3) Uani 1 d .
C3' C -0.8207(4) -0.50256(18) -0.15586(8) 0.0132(4) Uani 1 d .
H3' H -0.9490 -0.4728 -0.1723 0.016 Uiso 1 calc R
O3' O -0.7806(2) -0.61600(13) -0.16686(6) 0.0156(3) Uani 1 d .
C4' C -0.6224(3) -0.43555(18) -0.16622(8) 0.0128(4) Uani 1 d .
C4" C -0.4704(4) -0.4870(2) -0.12927(8) 0.0157(4) Uani 1 d .
H4"A H -0.4067 -0.5551 -0.1426 0.019 Uiso 1 calc R
H4"B H -0.3573 -0.4347 -0.1204 0.019 Uiso 1 calc R
C5' C -0.5508(4) -0.42520(19) -0.21883(8) 0.0159(4) Uani 1 d .
H5'A H -0.4373 -0.3697 -0.2209 0.019 Uiso 1 calc R
H5'B H -0.4932 -0.4966 -0.2300 0.019 Uiso 1 calc R
O5' O -0.7186(3) -0.39357(15) -0.25016(6) 0.0212(4) Uani 1 d .
H5' H -0.7169 -0.3249 -0.2540 0.032 Uiso 1 calc GR
P1 P -0.96417(9) -0.70010(5) -0.17995(2) 0.01308(12) Uani 1 d .
S1 S -1.08699(8) -0.76322(5) -0.11600(2) 0.01640(12) Uani 1 d .
S2 S -1.16214(9) -0.63864(5) -0.22598(2) 0.01866(12) Uani 1 d .
O5 O -0.8286(3) -0.80160(13) -0.19774(6) 0.0174(3) Uani 1 d .
C8 C -0.8583(4) -0.90337(19) -0.16997(9) 0.0180(5) Uani 1 d .
H8A H -0.7352 -0.9521 -0.1745 0.022 Uiso 1 calc R
H8B H -0.9842 -0.9426 -0.1821 0.022 Uiso 1 calc R
C9 C -0.8850(3) -0.87615(19) -0.11542(9) 0.0157(4) Uani 1 d .
C10 C -0.6789(4) -0.8390(2) -0.09176(9) 0.0184(5) Uani 1 d .
H10A H -0.5712 -0.8967 -0.0968 0.022 Uiso 1 calc R
H10B H -0.6295 -0.7711 -0.1082 0.022 Uiso 1 calc R
C11 C -0.7021(4) -0.8169(2) -0.03686(10) 0.0240(5) Uani 1 d .
H11A H -0.5631 -0.7986 -0.0228 0.029 Uiso 1 calc R
H11B H -0.7957 -0.7528 -0.0318 0.029 Uiso 1 calc R
C12 C -0.7923(5) -0.9166(2) -0.01034(10) 0.0284(6) Uani 1 d .
H12A H -0.8129 -0.8986 0.0248 0.034 Uiso 1 calc R
H12B H -0.6915 -0.9785 -0.0124 0.034 Uiso 1 calc R
C13 C -1.0016(4) -0.9518(2) -0.03272(10) 0.0248(6) Uani 1 d .
H13A H -1.1069 -0.8931 -0.0273 0.030 Uiso 1 calc R
H13B H -1.0520 -1.0193 -0.0160 0.030 Uiso 1 calc R
C14 C -0.9812(4) -0.97412(19) -0.08782(9) 0.0192(5) Uani 1 d .
H14A H -1.1217 -0.9902 -0.1016 0.023 Uiso 1 calc R
H14B H -0.8920 -1.0399 -0.0929 0.023 Uiso 1 calc R

loop_
_atom_site_aniso_label
_atom_site_aniso_U_11
_atom_site_aniso_U_22
_atom_site_aniso_U_33
_atom_site_aniso_U_23
_atom_site_aniso_U_13
_atom_site_aniso_U_12
N1 0.0105(8) 0.0142(9) 0.0122(9) -0.0018(7) 0.0009(6) -0.0005(7)
C2 0.0154(10) 0.0156(11) 0.0117(10) -0.0022(8) 0.0007(8) -0.0039(8)
O2 0.0178(8) 0.0258(9) 0.0122(8) 0.0010(6) -0.0032(6) -0.0015(7)
N3 0.0133(9) 0.0192(10) 0.0111(8) -0.0019(7) 0.0037(7) -0.0008(7)
C4 0.0135(10) 0.0120(10) 0.0154(11) -0.0030(7) 0.0017(8) -0.0026(7)
O4 0.0178(8) 0.0191(8) 0.0218(8) -0.0035(6) 0.0016(7) 0.0038(7)
C5 0.0156(10) 0.0141(10) 0.0141(10) 0.0003(8) 0.0027(8) -0.0033(8)
C6 0.0135(10) 0.0140(10) 0.0117(9) -0.0003(8) 0.0015(8) -0.0026(8)
C7 0.0194(11) 0.0230(12) 0.0154(11) 0.0044(9) 0.0009(9) 0.0038(10)
O1' 0.0123(7) 0.0130(8) 0.0145(7) -0.0015(6) 0.0040(6) -0.0010(6)
C1' 0.0093(10) 0.0180(11) 0.0137(10) -0.0004(8) -0.0004(8) -0.0008(8)
C2' 0.0109(10) 0.0163(11) 0.0157(10) 0.0022(8) -0.0012(8) -0.0005(8)
O2' 0.0132(7) 0.0240(9) 0.0155(8) 0.0033(6) -0.0012(6) 0.0039(6)
C3' 0.0111(9) 0.0110(10) 0.0176(10) -0.0003(8) -0.0010(8) 0.0014(8)
O3' 0.0130(7) 0.0105(8) 0.0233(8) -0.0011(6) 0.0001(6) 0.0004(6)
C4' 0.0118(10) 0.0119(10) 0.0145(10) -0.0039(8) -0.0005(8) 0.0004(8)
C4" 0.0108(10) 0.0205(11) 0.0157(10) 0.0000(8) 0.0003(8) -0.0002(9)
C5' 0.0161(10) 0.0184(11) 0.0132(10) 0.0000(8) -0.0005(9) 0.0018(9)
O5' 0.0267(10) 0.0182(9) 0.0187(8) 0.0004(6) -0.0071(7) 0.0044(7)
P1 0.0112(2) 0.0118(3) 0.0163(3) -0.0015(2) -0.0001(2) -0.00007(19)
S1 0.0136(2) 0.0158(3) 0.0198(3) -0.0010(2) 0.0043(2) 0.00051(19)
S2 0.0162(3) 0.0180(3) 0.0218(3) -0.0025(2) -0.0057(2) 0.0017(2)
O5 0.0185(8) 0.0121(7) 0.0216(8) -0.0005(6) 0.0039(7) 0.0022(7)
C8 0.0194(11) 0.0150(11) 0.0195(11) -0.0017(8) 0.0003(9) 0.0014(8)
C9 0.0150(10) 0.0139(10) 0.0181(10) -0.0021(8) 0.0005(9) 0.0020(8)
C10 0.0138(10) 0.0175(11) 0.0240(12) -0.0023(9) -0.0021(9) -0.0001(9)
C11 0.0245(13) 0.0240(12) 0.0234(12) -0.0032(10) -0.0031(10) -0.0031(10)
C12 0.0357(16) 0.0300(14) 0.0194(12) 0.0005(10) -0.0041(11) -0.0034(12)
C13 0.0282(14) 0.0220(12) 0.0242(13) 0.0015(9) 0.0055(10) -0.0066(10)
C14 0.0205(11) 0.0151(11) 0.0220(11) -0.0009(8) 0.0013(9) -0.0016(9)

loop_
_atom_type_symbol
_atom_type_description
_atom_type_scat_dispersion_real
_atom_type_scat_dispersion_imag
_atom_type_scat_source
C C 0.0181 0.0091 'International Tables Vol C Tables 4.2.6.8 and 6.1.1.4'
H H 0.0000 0.0000 'International Tables Vol C Tables 4.2.6.8 and 6.1.1.4'
N N 0.0311 0.0180 'International Tables Vol C Tables 4.2.6.8 and 6.1.1.4'
O O 0.0492 0.0322 'International Tables Vol C Tables 4.2.6.8 and 6.1.1.4'
P P 0.2955 0.4335 'International Tables Vol C Tables 4.2.6.8 and 6.1.1.4'
S S 0.3331 0.5567 'International Tables Vol C Tables 4.2.6.8 and 6.1.1.4'

loop_
_geom_angle_atom_site_label_1
_geom_angle_atom_site_label_2
_geom_angle_atom_site_label_3
_geom_angle
C2 N1 C6 121.37(19)
C2 N1 C1' 115.01(18)
C6 N1 C1' 123.30(17)
O2 C2 N1 122.1(2)
O2 C2 N3 122.6(2)
N3 C2 N1 115.27(19)
C2 N3 C4 126.76(19)
N3 C4 C5 114.84(19)
O4 C4 N3 120.3(2)
O4 C4 C5 124.9(2)
C4 C5 C7 116.8(2)
C6 C5 C4 118.8(2)
C6 C5 C7 124.4(2)
C5 C6 N1 122.9(2)
C1' O1' C4' 106.61(16)
N1 C1' C2' 115.17(18)
O1' C1' N1 109.51(17)
O1' C1' C2' 102.96(17)
O2' C2' C1' 105.37(18)
O2' C2' C3' 103.54(18)
C3' C2' C1' 100.13(17)
C2' O2' C4" 105.87(16)
O3' C3' C2' 113.43(18)
O3' C3' C4' 109.00(17)
C4' C3' C2' 91.71(17)
C3' O3' P1 122.14(14)
O1' C4' C3' 100.71(16)
O1' C4' C4" 107.50(17)
O1' C4' C5' 110.32(18)
C3' C4' C4" 100.65(18)
C5' C4' C3' 118.00(18)
C5' C4' C4" 117.82(18)
O2' C4" C4' 103.31(17)
O5' C5' C4' 111.41(18)
O3' P1 S1 109.18(7)
O3' P1 S2 112.19(7)
S2 P1 S1 116.46(4)
O5 P1 O3' 99.62(9)
O5 P1 S1 100.17(7)
O5 P1 S2 117.38(7)
C9 S1 P1 91.07(8)
C8 O5 P1 115.48(14)
O5 C8 C9 109.50(19)
C8 C9 S1 103.02(15)
C8 C9 C14 110.63(19)
C10 C9 S1 112.08(16)
C10 C9 C8 112.10(19)
C10 C9 C14 111.4(2)
C14 C9 S1 107.24(15)
C11 C10 C9 112.4(2)
C12 C11 C10 111.2(2)
C11 C12 C13 111.3(2)
C12 C13 C14 111.5(2)
C13 C14 C9 112.1(2)

loop_
_geom_bond_atom_site_label_1
_geom_bond_atom_site_label_2
_geom_bond_distance
N1 C2 1.382(3)
N1 C6 1.391(3)
N1 C1' 1.473(3)
C2 O2 1.223(3)
C2 N3 1.373(3)
N3 C4 1.393(3)
C4 O4 1.220(3)
C4 C5 1.460(3)
C5 C6 1.341(3)
C5 C7 1.491(3)
O1' C1' 1.430(3)
O1' C4' 1.450(3)
C1' C2' 1.544(3)
C2' O2' 1.429(3)
C2' C3' 1.532(3)
O2' C4" 1.451(3)
C3' O3' 1.433(3)
C3' C4' 1.529(3)
O3' P1 1.5931(17)
C4' C4" 1.530(3)
C4' C5' 1.509(3)
C5' O5' 1.421(3)
P1 S1 2.0572(8)
P1 S2 1.9284(8)
P1 O5 1.5809(17)
S1 C9 1.880(2)
O5 C8 1.461(3)
C8 C9 1.531(3)
C9 C10 1.531(3)
C9 C14 1.535(3)
C10 C11 1.526(4)
C11 C12 1.523(4)
C12 C13 1.527(4)
C13 C14 1.530(4)
